data_4069775
loop_
_publ_author_name
'Salem, Hiyam'
'Shimon, Linda J. W.'
'Diskin-Posner, Yael'
'Leitus, Gregory'
'Ben-David, Yehoshoa'
'Milstein, David'

_publ_section_title
;
 Formation of Stabletrans-Dihydride Ruthenium(II) and 16-Electron
 Ruthenium(0) Complexes Based on Phosphinite PONOP Pincer Ligands.
 Reactivity toward Water and Electrophiles
;
_journal_issue 16
_journal_name_full Organometallics
_journal_page_first 4791
_journal_paper_doi 10.1021/om9004077
_journal_volume 28
_journal_year 2009
_chemical_formula_moiety 'C91 H156 Cl N4 O15 P8 Ru4, 4(C23 H39 N O4 P2 Ru)'
_chemical_formula_sum 'C183 H312 Cl N8 O31 P16 Ru8'
_chemical_formula_weight 4459.94
_chemical_name_systematic
; 
 ? 
;
_space_group_IT_number 14
_symmetry_cell_setting monoclinic
_symmetry_space_group_name_Hall '-P 2ybc'
_symmetry_space_group_name_H-M 'P 1 21/c 1'
_atom_sites_solution_hydrogens geom
_atom_sites_solution_primary direct
_atom_sites_solution_secondary difmap
_audit_creation_method SHELXL-97
_cell_angle_alpha 90.00
_cell_angle_beta 90.076(2)
_cell_angle_gamma 90.00
_cell_formula_units_Z 1
_cell_length_a 13.2782(4)
_cell_length_b 14.5962(5)
_cell_length_c 26.5498(8)
_cell_measurement_reflns_used 69538
_cell_measurement_temperature 100(2)
_cell_measurement_theta_max 36.32
_cell_measurement_theta_min 2.326
_cell_volume 5145.6(3)
_computing_cell_refinement 'Bruker Apex2'
_computing_data_collection 'Bruker Apex2'
_computing_data_reduction 'Bruker Apex2'
_computing_molecular_graphics 'Bruker SHELXTL'
_computing_publication_material 'Bruker SHELXTL'
_computing_structure_refinement 'SHELXL-97 (Sheldrick, 1997)'
_computing_structure_solution 'SHELXS-97 (Sheldrick, 1990)'
_diffrn_ambient_temperature 100(2)
_diffrn_measured_fraction_theta_full 0.996
_diffrn_measured_fraction_theta_max 0.998
_diffrn_measurement_device_type 'Bruker Kappa Apex2 CCD'
_diffrn_measurement_method 'phi and omega scans'
_diffrn_radiation_monochromator graphite
_diffrn_radiation_source 'fine-focus sealed tube'
_diffrn_radiation_type MoK\a
_diffrn_radiation_wavelength 0.71073
_diffrn_reflns_av_R_equivalents 0.0361
_diffrn_reflns_av_sigmaI/netI 0.0315
_diffrn_reflns_limit_h_max 18
_diffrn_reflns_limit_h_min -19
_diffrn_reflns_limit_k_max 21
_diffrn_reflns_limit_k_min -15
_diffrn_reflns_limit_l_max 39
_diffrn_reflns_limit_l_min -37
_diffrn_reflns_number 69538
_diffrn_reflns_theta_full 25.00
_diffrn_reflns_theta_max 31.51
_diffrn_reflns_theta_min 2.58
_exptl_absorpt_coefficient_mu 0.774
_exptl_absorpt_correction_T_max 0.8010
_exptl_absorpt_correction_T_min 0.6983
_exptl_absorpt_correction_type multi-scan
_exptl_absorpt_process_details 'Bruker SHELXTL'
_exptl_crystal_colour red
_exptl_crystal_density_diffrn 1.439
_exptl_crystal_density_method 'not measured'
_exptl_crystal_description prism
_exptl_crystal_F_000 2323
_exptl_crystal_size_max 0.50
_exptl_crystal_size_mid 0.50
_exptl_crystal_size_min 0.30
_refine_diff_density_max 1.504
_refine_diff_density_min -1.034
_refine_diff_density_rms 0.080
_refine_ls_extinction_method none
_refine_ls_goodness_of_fit_ref 1.005
_refine_ls_hydrogen_treatment constr
_refine_ls_matrix_type full
_refine_ls_number_parameters 592
_refine_ls_number_reflns 17123
_refine_ls_number_restraints 0
_refine_ls_restrained_S_all 1.005
_refine_ls_R_factor_all 0.0368
_refine_ls_R_factor_gt 0.0285
_refine_ls_shift/su_max 0.002
_refine_ls_shift/su_mean 0.000
_refine_ls_structure_factor_coef Fsqd
_refine_ls_weighting_details 'calc w=1/[\s^2^(Fo^2^)+(0.0198P)^2^+5.1224P] where P=(Fo^2^+2Fc^2^)/3'
_refine_ls_weighting_scheme calc
_refine_ls_wR_factor_gt 0.0618
_refine_ls_wR_factor_ref 0.0658
_reflns_number_gt 14614
_reflns_number_total 17123
_reflns_threshold_expression >2sigma(I)
_cod_data_source_file om9004077_si_001.cif
_cod_data_source_block complex15
_cod_depositor_comments
;
The following automatic conversions were performed:

'_symmetry_cell_setting' value 'Monoclinic' changed to 'monoclinic'
according to /home/saulius/struct/CIF-dictionaries/cif_core.dic
dictionary named 'cif_core.dic' version 2.4.2 from 2011-04-26.

Automatic conversion script
Id: cif_fix_values 1715 2011-07-08 13:25:40Z adriana 
;
_cod_original_sg_symbol_Hall -P2ybc
_cod_original_sg_symbol_H-M P2(1)/c
_cod_database_code 4069775

loop_
_symmetry_equiv_pos_as_xyz
'x, y, z'
'-x, y+1/2, -z+1/2'
'-x, -y, -z'
'x, -y-1/2, z-1/2'

loop_
_atom_site_label
_atom_site_type_symbol
_atom_site_fract_x
_atom_site_fract_y
_atom_site_fract_z
_atom_site_U_iso_or_equiv
_atom_site_adp_type
_atom_site_occupancy
_atom_site_symmetry_multiplicity
_atom_site_calc_flag
_atom_site_refinement_flags
_atom_site_disorder_assembly
_atom_site_disorder_group
Ru1 Ru 0.374374(8) 0.532901(8) 0.779719(4) 0.01041(3) Uani 1 1 d . . .
P1 P 0.20428(3) 0.52648(3) 0.760799(14) 0.01033(6) Uani 1 1 d . . .
P2 P 0.54434(3) 0.53455(3) 0.760297(14) 0.01064(7) Uani 1 1 d . . .
O1 O 0.36628(9) 0.72485(9) 0.82225(5) 0.0244(3) Uani 1 1 d . . .
C1 C 0.37004(11) 0.65238(11) 0.80403(6) 0.0169(3) Uani 1 1 d . . .
O2 O 0.38200(10) 0.40536(10) 0.87071(5) 0.0264(3) Uani 1 1 d . . .
C2 C 0.37918(11) 0.44461(12) 0.83325(6) 0.0165(3) Uani 1 1 d . . .
O3 O 0.20299(7) 0.47491(8) 0.70399(4) 0.0134(2) Uani 1 1 d . . .
O4 O 0.55037(8) 0.46380(7) 0.71017(4) 0.0140(2) Uani 1 1 d . . .
N1 N 0.37670(9) 0.46749(9) 0.70698(5) 0.0117(2) Uani 1 1 d . . .
C3 C 0.29028(10) 0.44667(10) 0.68277(5) 0.0117(2) Uani 1 1 d . . .
C4 C 0.28742(11) 0.39822(11) 0.63803(6) 0.0152(3) Uani 1 1 d . . .
H4 H 0.2254 0.3853 0.6216 0.018 Uiso 1 1 calc R . .
C5 C 0.37860(11) 0.36915(11) 0.61791(6) 0.0160(3) Uani 1 1 d . . .
H5 H 0.3792 0.3345 0.5876 0.019 Uiso 1 1 calc R . .
C6 C 0.46909(11) 0.39041(11) 0.64176(6) 0.0147(3) Uani 1 1 d . . .
H6 H 0.5318 0.3713 0.6282 0.018 Uiso 1 1 calc R . .
C7 C 0.46430(11) 0.44038(10) 0.68596(5) 0.0123(2) Uani 1 1 d . . .
C8 C 0.13220(11) 0.63256(10) 0.74288(6) 0.0143(3) Uani 1 1 d . . .
C9 C 0.03832(12) 0.61582(12) 0.71002(7) 0.0197(3) Uani 1 1 d . . .
H9A H -0.0148 0.5880 0.7305 0.030 Uiso 1 1 calc R . .
H9B H 0.0556 0.5746 0.6822 0.030 Uiso 1 1 calc R . .
H9C H 0.0144 0.6743 0.6964 0.030 Uiso 1 1 calc R . .
C10 C 0.20443(12) 0.69112(12) 0.71100(7) 0.0216(3) Uani 1 1 d . . .
H10A H 0.1704 0.7477 0.7008 0.032 Uiso 1 1 calc R . .
H10B H 0.2246 0.6567 0.6810 0.032 Uiso 1 1 calc R . .
H10C H 0.2643 0.7062 0.7310 0.032 Uiso 1 1 calc R . .
C11 C 0.10266(13) 0.68505(12) 0.79065(6) 0.0213(3) Uani 1 1 d . . .
H11A H 0.0774 0.7459 0.7814 0.032 Uiso 1 1 calc R . .
H11B H 0.1617 0.6916 0.8125 0.032 Uiso 1 1 calc R . .
H11C H 0.0499 0.6513 0.8086 0.032 Uiso 1 1 calc R . .
C12 C 0.12164(11) 0.44431(10) 0.79638(6) 0.0137(3) Uani 1 1 d . . .
C13 C 0.01075(12) 0.44089(12) 0.78012(7) 0.0217(3) Uani 1 1 d . . .
H13A H -0.0233 0.3906 0.7977 0.033 Uiso 1 1 calc R . .
H13B H 0.0067 0.4308 0.7437 0.033 Uiso 1 1 calc R . .
H13C H -0.0220 0.4990 0.7886 0.033 Uiso 1 1 calc R . .
C14 C 0.12662(12) 0.46948(12) 0.85252(6) 0.0187(3) Uani 1 1 d . . .
H14A H 0.1045 0.5330 0.8571 0.028 Uiso 1 1 calc R . .
H14B H 0.1960 0.4629 0.8646 0.028 Uiso 1 1 calc R . .
H14C H 0.0825 0.4286 0.8717 0.028 Uiso 1 1 calc R . .
C15 C 0.16589(12) 0.34835(11) 0.78850(6) 0.0185(3) Uani 1 1 d . . .
H15A H 0.1316 0.3047 0.8107 0.028 Uiso 1 1 calc R . .
H15B H 0.2380 0.3492 0.7964 0.028 Uiso 1 1 calc R . .
H15C H 0.1564 0.3298 0.7533 0.028 Uiso 1 1 calc R . .
C16 C 0.60043(11) 0.63891(11) 0.72999(6) 0.0155(3) Uani 1 1 d . . .
C17 C 0.69740(12) 0.62274(12) 0.69965(7) 0.0205(3) Uani 1 1 d . . .
H17A H 0.7098 0.6755 0.6777 0.031 Uiso 1 1 calc R . .
H17B H 0.6899 0.5674 0.6791 0.031 Uiso 1 1 calc R . .
H17C H 0.7543 0.6151 0.7228 0.031 Uiso 1 1 calc R . .
C18 C 0.61708(15) 0.71287(13) 0.76997(8) 0.0290(4) Uani 1 1 d . . .
H18A H 0.6300 0.7717 0.7534 0.043 Uiso 1 1 calc R . .
H18B H 0.6750 0.6963 0.7910 0.043 Uiso 1 1 calc R . .
H18C H 0.5569 0.7180 0.7911 0.043 Uiso 1 1 calc R . .
C19 C 0.52132(14) 0.67149(14) 0.69187(8) 0.0286(4) Uani 1 1 d . . .
H19A H 0.4577 0.6836 0.7093 0.043 Uiso 1 1 calc R . .
H19B H 0.5108 0.6239 0.6663 0.043 Uiso 1 1 calc R . .
H19C H 0.5448 0.7278 0.6756 0.043 Uiso 1 1 calc R . .
C20 C 0.63815(11) 0.47898(12) 0.80315(6) 0.0186(3) Uani 1 1 d . . .
C21 C 0.61268(14) 0.37694(13) 0.80496(8) 0.0267(4) Uani 1 1 d . . .
H21A H 0.6283 0.3488 0.7724 0.040 Uiso 1 1 calc R . .
H21B H 0.5408 0.3692 0.8122 0.040 Uiso 1 1 calc R . .
H21C H 0.6526 0.3473 0.8314 0.040 Uiso 1 1 calc R . .
C22 C 0.62316(13) 0.52170(15) 0.85546(7) 0.0258(4) Uani 1 1 d . . .
H22A H 0.6703 0.4937 0.8794 0.039 Uiso 1 1 calc R . .
H22B H 0.5539 0.5109 0.8667 0.039 Uiso 1 1 calc R . .
H22C H 0.6357 0.5878 0.8537 0.039 Uiso 1 1 calc R . .
C23 C 0.74944(13) 0.48727(16) 0.78852(8) 0.0307(4) Uani 1 1 d . . .
H23A H 0.7903 0.4495 0.8112 0.046 Uiso 1 1 calc R . .
H23B H 0.7706 0.5514 0.7912 0.046 Uiso 1 1 calc R . .
H23C H 0.7585 0.4662 0.7538 0.046 Uiso 1 1 calc R . .
Ru2 Ru -0.126011(8) 0.268429(9) 0.487021(4) 0.01311(3) Uani 1 1 d . . .
P3 P 0.04382(3) 0.26720(3) 0.506122(14) 0.01130(7) Uani 1 1 d . . .
P4 P -0.29560(3) 0.26540(3) 0.506521(14) 0.01273(7) Uani 1 1 d . . .
O5 O -0.12732(13) 0.11575(16) 0.41274(9) 0.0706(7) Uani 1 1 d . . .
C31 C -0.12650(14) 0.17222(16) 0.44247(10) 0.0399(6) Uani 1 1 d . . .
O6 O -0.12909(14) 0.42522(15) 0.40937(9) 0.0292(4) Uani 0.75 1 d P A 1
C32 C -0.1270(3) 0.3758(2) 0.44123(14) 0.0160(6) Uani 0.75 1 d P A 1
Cl1 Cl -0.1226(2) 0.40612(19) 0.43577(15) 0.0255(6) Uani 0.25 1 d P A 2
O7 O 0.04844(8) 0.33347(8) 0.55817(4) 0.0140(2) Uani 1 1 d . . .
O8 O -0.29881(8) 0.31666(8) 0.56336(4) 0.0141(2) Uani 1 1 d . . .
N2 N -0.12537(9) 0.32810(9) 0.56032(5) 0.0124(2) Uani 1 1 d . A .
C33 C -0.03830(10) 0.35480(10) 0.58217(6) 0.0125(3) Uani 1 1 d . A .
C34 C -0.03429(11) 0.40209(11) 0.62726(6) 0.0159(3) Uani 1 1 d . . .
H34 H 0.0280 0.4213 0.6413 0.019 Uiso 1 1 calc R A .
C35 C -0.12517(12) 0.42033(11) 0.65111(6) 0.0168(3) Uani 1 1 d . A .
H35 H -0.1252 0.4533 0.6820 0.020 Uiso 1 1 calc R . .
C36 C -0.21591(11) 0.39112(11) 0.63057(6) 0.0150(3) Uani 1 1 d . . .
H36 H -0.2780 0.4021 0.6472 0.018 Uiso 1 1 calc R A .
C37 C -0.21236(11) 0.34545(10) 0.58494(5) 0.0125(3) Uani 1 1 d . A .
C38 C 0.13558(11) 0.32869(11) 0.46445(6) 0.0172(3) Uani 1 1 d . . .
C39 C 0.11409(14) 0.29668(15) 0.41047(7) 0.0271(4) Uani 1 1 d . A .
H39A H 0.1553 0.3321 0.3869 0.041 Uiso 1 1 calc R . .
H39B H 0.0426 0.3060 0.4027 0.041 Uiso 1 1 calc R . .
H39C H 0.1306 0.2315 0.4074 0.041 Uiso 1 1 calc R . .
C40 C 0.24704(13) 0.31690(16) 0.47610(9) 0.0345(5) Uani 1 1 d . A .
H40A H 0.2660 0.2526 0.4715 0.052 Uiso 1 1 calc R . .
H40B H 0.2602 0.3352 0.5110 0.052 Uiso 1 1 calc R . .
H40C H 0.2867 0.3554 0.4533 0.052 Uiso 1 1 calc R . .
C41 C 0.11237(14) 0.43192(13) 0.46889(8) 0.0266(4) Uani 1 1 d . A .
H41A H 0.1285 0.4530 0.5030 0.040 Uiso 1 1 calc R . .
H41B H 0.0408 0.4425 0.4620 0.040 Uiso 1 1 calc R . .
H41C H 0.1531 0.4659 0.4444 0.040 Uiso 1 1 calc R . .
C42 C 0.10138(11) 0.16113(11) 0.53346(6) 0.0160(3) Uani 1 1 d . . .
C43 C 0.11935(15) 0.09233(13) 0.49073(8) 0.0287(4) Uani 1 1 d . A .
H43A H 0.1739 0.1145 0.4691 0.043 Uiso 1 1 calc R . .
H43B H 0.0576 0.0858 0.4708 0.043 Uiso 1 1 calc R . .
H43C H 0.1380 0.0328 0.5050 0.043 Uiso 1 1 calc R . .
C44 C 0.19841(15) 0.17543(14) 0.56366(8) 0.0301(4) Uani 1 1 d . A .
H44A H 0.2144 0.1194 0.5824 0.045 Uiso 1 1 calc R . .
H44B H 0.1892 0.2262 0.5873 0.045 Uiso 1 1 calc R . .
H44C H 0.2538 0.1898 0.5406 0.045 Uiso 1 1 calc R . .
C45 C 0.02313(16) 0.12051(13) 0.56955(8) 0.0302(4) Uani 1 1 d . A .
H45A H 0.0488 0.0630 0.5836 0.045 Uiso 1 1 calc R . .
H45B H -0.0396 0.1087 0.5512 0.045 Uiso 1 1 calc R . .
H45C H 0.0102 0.1639 0.5969 0.045 Uiso 1 1 calc R . .
C46 C -0.38279(12) 0.34224(13) 0.47030(6) 0.0215(3) Uani 1 1 d . . .
C47 C -0.35291(14) 0.44129(13) 0.48338(8) 0.0272(4) Uani 1 1 d . A .
H47A H -0.2800 0.4486 0.4795 0.041 Uiso 1 1 calc R . .
H47B H -0.3718 0.4546 0.5183 0.041 Uiso 1 1 calc R . .
H47C H -0.3879 0.4837 0.4607 0.041 Uiso 1 1 calc R . .
C48 C -0.36434(15) 0.32346(17) 0.41426(7) 0.0341(5) Uani 1 1 d . A .
H48A H -0.3974 0.3710 0.3940 0.051 Uiso 1 1 calc R . .
H48B H -0.3921 0.2634 0.4054 0.051 Uiso 1 1 calc R . .
H48C H -0.2918 0.3240 0.4076 0.051 Uiso 1 1 calc R . .
C49 C -0.49558(14) 0.33367(17) 0.48110(9) 0.0367(5) Uani 1 1 d . A .
H49A H -0.5322 0.3816 0.4628 0.055 Uiso 1 1 calc R . .
H49B H -0.5074 0.3406 0.5173 0.055 Uiso 1 1 calc R . .
H49C H -0.5194 0.2734 0.4701 0.055 Uiso 1 1 calc R . .
C50 C -0.35910(12) 0.15573(12) 0.52439(6) 0.0199(3) Uani 1 1 d . . .
C51 C -0.28413(15) 0.10297(13) 0.55743(8) 0.0296(4) Uani 1 1 d . A .
H51A H -0.3135 0.0440 0.5671 0.044 Uiso 1 1 calc R . .
H51B H -0.2691 0.1388 0.5877 0.044 Uiso 1 1 calc R . .
H51C H -0.2219 0.0924 0.5385 0.044 Uiso 1 1 calc R . .
C52 C -0.45654(13) 0.16659(13) 0.55532(7) 0.0255(4) Uani 1 1 d . A .
H52A H -0.4766 0.1069 0.5689 0.038 Uiso 1 1 calc R . .
H52B H -0.5103 0.1903 0.5336 0.038 Uiso 1 1 calc R . .
H52C H -0.4447 0.2095 0.5831 0.038 Uiso 1 1 calc R . .
C53 C -0.37982(16) 0.10137(16) 0.47603(8) 0.0360(5) Uani 1 1 d . A .
H53A H -0.3181 0.0979 0.4559 0.054 Uiso 1 1 calc R . .
H53B H -0.4326 0.1321 0.4565 0.054 Uiso 1 1 calc R . .
H53C H -0.4020 0.0393 0.4848 0.054 Uiso 1 1 calc R . .

loop_
_atom_site_aniso_label
_atom_site_aniso_U_11
_atom_site_aniso_U_22
_atom_site_aniso_U_33
_atom_site_aniso_U_23
_atom_site_aniso_U_13
_atom_site_aniso_U_12
Ru1 0.00749(5) 0.01224(5) 0.01150(5) -0.00272(4) 0.00096(3) 0.00004(4)
P1 0.00812(14) 0.01141(16) 0.01146(15) -0.00175(13) 0.00144(12) 0.00006(12)
P2 0.00823(14) 0.01151(16) 0.01219(15) -0.00193(13) 0.00050(12) -0.00002(12)
O1 0.0212(6) 0.0189(6) 0.0331(7) -0.0105(5) 0.0000(5) 0.0008(5)
C1 0.0107(6) 0.0196(7) 0.0204(7) -0.0039(6) 0.0009(5) 0.0001(5)
O2 0.0225(6) 0.0315(7) 0.0253(6) 0.0094(5) 0.0022(5) 0.0038(5)
C2 0.0084(6) 0.0235(8) 0.0177(7) -0.0029(6) 0.0022(5) -0.0002(5)
O3 0.0083(4) 0.0184(5) 0.0135(5) -0.0049(4) 0.0008(3) 0.0010(4)
O4 0.0091(4) 0.0155(5) 0.0175(5) -0.0059(4) 0.0015(4) -0.0001(4)
N1 0.0096(5) 0.0123(5) 0.0132(5) -0.0023(4) 0.0010(4) 0.0000(4)
C3 0.0106(6) 0.0120(6) 0.0125(6) -0.0008(5) 0.0013(5) 0.0006(5)
C4 0.0132(6) 0.0187(7) 0.0137(6) -0.0039(5) -0.0005(5) 0.0002(5)
C5 0.0156(7) 0.0186(7) 0.0138(6) -0.0052(6) 0.0015(5) 0.0012(5)
C6 0.0129(6) 0.0162(7) 0.0151(6) -0.0032(5) 0.0035(5) 0.0014(5)
C7 0.0115(6) 0.0115(6) 0.0138(6) -0.0013(5) 0.0013(5) 0.0000(5)
C8 0.0119(6) 0.0130(6) 0.0179(7) -0.0006(5) -0.0003(5) 0.0017(5)
C9 0.0147(7) 0.0199(8) 0.0245(8) 0.0002(6) -0.0055(6) 0.0032(6)
C10 0.0178(7) 0.0199(8) 0.0271(8) 0.0085(7) -0.0001(6) -0.0010(6)
C11 0.0235(8) 0.0186(8) 0.0219(8) -0.0051(6) 0.0012(6) 0.0063(6)
C12 0.0105(6) 0.0148(7) 0.0157(6) 0.0001(5) 0.0014(5) -0.0010(5)
C13 0.0109(6) 0.0247(8) 0.0294(8) 0.0045(7) -0.0012(6) -0.0043(6)
C14 0.0174(7) 0.0227(8) 0.0161(7) 0.0005(6) 0.0047(5) 0.0012(6)
C15 0.0177(7) 0.0144(7) 0.0235(8) -0.0002(6) 0.0016(6) -0.0013(5)
C16 0.0139(6) 0.0127(6) 0.0200(7) -0.0002(5) 0.0039(5) -0.0016(5)
C17 0.0189(7) 0.0196(8) 0.0231(8) 0.0009(6) 0.0088(6) -0.0008(6)
C18 0.0291(9) 0.0204(8) 0.0373(10) -0.0129(7) 0.0166(8) -0.0123(7)
C19 0.0211(8) 0.0271(9) 0.0377(10) 0.0168(8) 0.0004(7) 0.0017(7)
C20 0.0103(6) 0.0252(8) 0.0205(7) 0.0045(6) 0.0004(5) 0.0034(5)
C21 0.0219(8) 0.0216(8) 0.0365(10) 0.0090(7) 0.0056(7) 0.0094(6)
C22 0.0205(8) 0.0386(11) 0.0184(7) 0.0014(7) -0.0037(6) -0.0045(7)
C23 0.0119(7) 0.0474(12) 0.0328(10) 0.0141(9) 0.0015(6) 0.0050(7)
Ru2 0.00889(5) 0.01968(6) 0.01077(5) -0.00329(4) 0.00126(4) -0.00116(4)
P3 0.00965(15) 0.01271(16) 0.01155(15) -0.00080(13) 0.00115(12) -0.00087(12)
P4 0.00945(15) 0.01745(18) 0.01131(15) -0.00138(13) 0.00081(12) -0.00143(13)
O5 0.0268(8) 0.0878(16) 0.0974(16) -0.0714(14) -0.0062(9) 0.0082(9)
C31 0.0129(8) 0.0377(11) 0.0690(16) -0.0266(11) -0.0017(8) 0.0017(7)
O6 0.0234(9) 0.0277(11) 0.0364(11) 0.0081(10) 0.0021(8) 0.0003(7)
C32 0.0109(10) 0.0173(16) 0.0198(15) -0.0081(14) 0.0001(9) 0.0003(13)
Cl1 0.0146(8) 0.0186(13) 0.0432(14) 0.0200(13) 0.0042(8) 0.0031(10)
O7 0.0092(4) 0.0173(5) 0.0156(5) -0.0044(4) 0.0005(4) -0.0002(4)
O8 0.0094(4) 0.0193(5) 0.0136(5) -0.0034(4) 0.0010(4) -0.0013(4)
N2 0.0106(5) 0.0125(6) 0.0141(5) -0.0009(4) 0.0008(4) 0.0001(4)
C33 0.0103(6) 0.0116(6) 0.0157(6) -0.0009(5) 0.0003(5) 0.0006(5)
C34 0.0129(6) 0.0166(7) 0.0181(7) -0.0041(6) -0.0010(5) -0.0009(5)
C35 0.0163(7) 0.0183(7) 0.0157(7) -0.0043(6) 0.0004(5) -0.0006(5)
C36 0.0132(6) 0.0168(7) 0.0150(6) -0.0026(5) 0.0016(5) 0.0006(5)
C37 0.0109(6) 0.0121(6) 0.0145(6) 0.0001(5) 0.0002(5) -0.0010(5)
C38 0.0126(6) 0.0210(7) 0.0179(7) 0.0018(6) 0.0028(5) -0.0032(5)
C39 0.0275(9) 0.0353(10) 0.0186(8) -0.0008(7) 0.0079(6) -0.0045(7)
C40 0.0133(7) 0.0400(11) 0.0504(12) 0.0160(10) 0.0013(8) -0.0024(7)
C41 0.0249(8) 0.0214(8) 0.0335(9) 0.0049(7) 0.0043(7) -0.0055(7)
C42 0.0158(7) 0.0144(7) 0.0178(7) 0.0002(5) 0.0007(5) 0.0020(5)
C43 0.0332(10) 0.0217(9) 0.0311(9) -0.0060(7) -0.0012(7) 0.0104(7)
C44 0.0272(9) 0.0267(9) 0.0363(10) 0.0055(8) -0.0139(8) 0.0026(7)
C45 0.0343(10) 0.0222(9) 0.0343(10) 0.0110(8) 0.0140(8) 0.0044(7)
C46 0.0125(7) 0.0334(9) 0.0185(7) 0.0053(7) -0.0016(5) 0.0003(6)
C47 0.0217(8) 0.0267(9) 0.0332(9) 0.0071(8) 0.0022(7) 0.0074(7)
C48 0.0289(10) 0.0565(14) 0.0168(8) 0.0032(8) -0.0060(7) -0.0020(9)
C49 0.0133(8) 0.0502(13) 0.0465(12) 0.0124(10) -0.0012(8) 0.0024(8)
C50 0.0191(7) 0.0192(8) 0.0214(7) -0.0047(6) 0.0066(6) -0.0063(6)
C51 0.0297(9) 0.0193(8) 0.0398(11) 0.0053(8) 0.0087(8) 0.0035(7)
C52 0.0189(8) 0.0275(9) 0.0301(9) -0.0004(7) 0.0095(7) -0.0062(6)
C53 0.0346(10) 0.0373(11) 0.0361(11) -0.0181(9) 0.0110(8) -0.0197(9)

loop_
_atom_type_symbol
_atom_type_description
_atom_type_scat_dispersion_real
_atom_type_scat_dispersion_imag
_atom_type_scat_source
C C 0.0033 0.0016 'International Tables Vol C Tables 4.2.6.8 and 6.1.1.4'
H H 0.0000 0.0000 'International Tables Vol C Tables 4.2.6.8 and 6.1.1.4'
N N 0.0061 0.0033 'International Tables Vol C Tables 4.2.6.8 and 6.1.1.4'
O O 0.0106 0.0060 'International Tables Vol C Tables 4.2.6.8 and 6.1.1.4'
P P 0.1023 0.0942 'International Tables Vol C Tables 4.2.6.8 and 6.1.1.4'
Ru Ru -1.2594 0.8363 'International Tables Vol C Tables 4.2.6.8 and 6.1.1.4'
Cl Cl 0.1484 0.1585 'International Tables Vol C Tables 4.2.6.8 and 6.1.1.4'

loop_
_geom_angle_atom_site_label_1
_geom_angle_atom_site_label_2
_geom_angle_atom_site_label_3
_geom_angle
C1 Ru1 C2 111.93(7)
C1 Ru1 N1 136.62(6)
C2 Ru1 N1 111.45(6)
C1 Ru1 P1 94.74(5)
C2 Ru1 P1 99.49(4)
N1 Ru1 P1 78.62(3)
C1 Ru1 P2 95.63(5)
C2 Ru1 P2 98.07(4)
N1 Ru1 P2 77.87(3)
P1 Ru1 P2 154.541(14)
O3 P1 C12 99.18(6)
O3 P1 C8 97.85(6)
C12 P1 C8 110.79(7)
O3 P1 Ru1 102.77(4)
C12 P1 Ru1 119.11(5)
C8 P1 Ru1 121.16(5)
O4 P2 C20 100.49(7)
O4 P2 C16 98.00(6)
C20 P2 C16 110.38(7)
O4 P2 Ru1 102.52(4)
C20 P2 Ru1 120.55(5)
C16 P2 Ru1 119.42(5)
O1 C1 Ru1 175.68(15)
O2 C2 Ru1 167.75(15)
C3 O3 P1 120.05(9)
C7 O4 P2 119.22(9)
C3 N1 C7 118.01(12)
C3 N1 Ru1 120.91(9)
C7 N1 Ru1 120.92(10)
N1 C3 O3 117.46(12)
N1 C3 C4 123.16(13)
O3 C3 C4 119.39(13)
C3 C4 C5 117.59(14)
C3 C4 H4 121.2
C5 C4 H4 121.2
C4 C5 C6 120.58(14)
C4 C5 H5 119.7
C6 C5 H5 119.7
C7 C6 C5 117.56(13)
C7 C6 H6 121.2
C5 C6 H6 121.2
N1 C7 O4 117.17(12)
N1 C7 C6 123.08(13)
O4 C7 C6 119.74(13)
C11 C8 C10 109.73(14)
C11 C8 C9 109.88(13)
C10 C8 C9 106.32(13)
C11 C8 P1 109.44(11)
C10 C8 P1 106.20(10)
C9 C8 P1 115.08(11)
C8 C9 H9A 109.5
C8 C9 H9B 109.5
H9A C9 H9B 109.5
C8 C9 H9C 109.5
H9A C9 H9C 109.5
H9B C9 H9C 109.5
C8 C10 H10A 109.5
C8 C10 H10B 109.5
H10A C10 H10B 109.5
C8 C10 H10C 109.5
H10A C10 H10C 109.5
H10B C10 H10C 109.5
C8 C11 H11A 109.5
C8 C11 H11B 109.5
H11A C11 H11B 109.5
C8 C11 H11C 109.5
H11A C11 H11C 109.5
H11B C11 H11C 109.5
C15 C12 C13 107.43(13)
C15 C12 C14 109.57(13)
C13 C12 C14 108.71(13)
C15 C12 P1 106.86(10)
C13 C12 P1 116.08(11)
C14 C12 P1 108.08(10)
C12 C13 H13A 109.5
C12 C13 H13B 109.5
H13A C13 H13B 109.5
C12 C13 H13C 109.5
H13A C13 H13C 109.5
H13B C13 H13C 109.5
C12 C14 H14A 109.5
C12 C14 H14B 109.5
H14A C14 H14B 109.5
C12 C14 H14C 109.5
H14A C14 H14C 109.5
H14B C14 H14C 109.5
C12 C15 H15A 109.5
C12 C15 H15B 109.5
H15A C15 H15B 109.5
C12 C15 H15C 109.5
H15A C15 H15C 109.5
H15B C15 H15C 109.5
C18 C16 C19 109.72(15)
C18 C16 C17 110.57(13)
C19 C16 C17 105.97(14)
C18 C16 P2 109.40(11)
C19 C16 P2 105.23(11)
C17 C16 P2 115.66(11)
C16 C17 H17A 109.5
C16 C17 H17B 109.5
H17A C17 H17B 109.5
C16 C17 H17C 109.5
H17A C17 H17C 109.5
H17B C17 H17C 109.5
C16 C18 H18A 109.5
C16 C18 H18B 109.5
H18A C18 H18B 109.5
C16 C18 H18C 109.5
H18A C18 H18C 109.5
H18B C18 H18C 109.5
C16 C19 H19A 109.5
C16 C19 H19B 109.5
H19A C19 H19B 109.5
C16 C19 H19C 109.5
H19A C19 H19C 109.5
H19B C19 H19C 109.5
C21 C20 C23 107.36(15)
C21 C20 C22 109.78(15)
C23 C20 C22 108.85(15)
C21 C20 P2 107.13(12)
C23 C20 P2 116.93(12)
C22 C20 P2 106.68(11)
C20 C21 H21A 109.5
C20 C21 H21B 109.5
H21A C21 H21B 109.5
C20 C21 H21C 109.5
H21A C21 H21C 109.5
H21B C21 H21C 109.5
C20 C22 H22A 109.5
C20 C22 H22B 109.5
H22A C22 H22B 109.5
C20 C22 H22C 109.5
H22A C22 H22C 109.5
H22B C22 H22C 109.5
C20 C23 H23A 109.5
C20 C23 H23B 109.5
H23A C23 H23B 109.5
C20 C23 H23C 109.5
H23A C23 H23C 109.5
H23B C23 H23C 109.5
C31 Ru2 C32 102.08(13)
C31 Ru2 N2 154.22(10)
C32 Ru2 N2 103.70(10)
C31 Ru2 P3 97.93(6)
C32 Ru2 P3 98.40(11)
N2 Ru2 P3 78.47(3)
C31 Ru2 P4 97.30(6)
C32 Ru2 P4 98.46(11)
N2 Ru2 P4 78.82(3)
P3 Ru2 P4 154.333(14)
C31 Ru2 Cl1 105.79(13)
C32 Ru2 Cl1 3.98(17)
N2 Ru2 Cl1 99.98(10)
P3 Ru2 Cl1 96.34(8)
P4 Ru2 Cl1 99.22(7)
O7 P3 C42 98.17(6)
O7 P3 C38 100.71(7)
C42 P3 C38 111.05(7)
O7 P3 Ru2 102.10(4)
C42 P3 Ru2 119.29(5)
C38 P3 Ru2 120.09(5)
O8 P4 C50 98.10(7)
O8 P4 C46 100.21(7)
C50 P4 C46 111.31(8)
O8 P4 Ru2 102.59(4)
C50 P4 Ru2 120.84(6)
C46 P4 Ru2 118.32(5)
O5 C31 Ru2 176.3(3)
O6 C32 Ru2 168.2(3)
C33 O7 P3 119.17(9)
C37 O8 P4 119.74(9)
C33 N2 C37 118.02(13)
C33 N2 Ru2 120.83(10)
C37 N2 Ru2 121.03(10)
N2 C33 O7 117.38(13)
N2 C33 C34 123.23(13)
O7 C33 C34 119.39(13)
C33 C34 C35 117.25(14)
C33 C34 H34 121.4
C35 C34 H34 121.4
C36 C35 C34 121.04(14)
C36 C35 H35 119.5
C34 C35 H35 119.5
C37 C36 C35 117.46(14)
C37 C36 H36 121.3
C35 C36 H36 121.3
O8 C37 N2 117.60(13)
O8 C37 C36 119.46(13)
N2 C37 C36 122.94(13)
C40 C38 C39 109.58(15)
C40 C38 C41 106.82(15)
C39 C38 C41 109.40(15)
C40 C38 P3 117.29(12)
C39 C38 P3 106.57(11)
C41 C38 P3 107.00(11)
C38 C39 H39A 109.5
C38 C39 H39B 109.5
H39A C39 H39B 109.5
C38 C39 H39C 109.5
H39A C39 H39C 109.5
H39B C39 H39C 109.5
C38 C40 H40A 109.5
C38 C40 H40B 109.5
H40A C40 H40B 109.5
C38 C40 H40C 109.5
H40A C40 H40C 109.5
H40B C40 H40C 109.5
C38 C41 H41A 109.5
C38 C41 H41B 109.5
H41A C41 H41B 109.5
C38 C41 H41C 109.5
H41A C41 H41C 109.5
H41B C41 H41C 109.5
C44 C42 C45 107.21(15)
C44 C42 C43 110.18(15)
C45 C42 C43 108.37(15)
C44 C42 P3 115.66(12)
C45 C42 P3 106.57(11)
C43 C42 P3 108.56(11)
C42 C43 H43A 109.5
C42 C43 H43B 109.5
H43A C43 H43B 109.5
C42 C43 H43C 109.5
H43A C43 H43C 109.5
H43B C43 H43C 109.5
C42 C44 H44A 109.5
C42 C44 H44B 109.5
H44A C44 H44B 109.5
C42 C44 H44C 109.5
H44A C44 H44C 109.5
H44B C44 H44C 109.5
C42 C45 H45A 109.5
C42 C45 H45B 109.5
H45A C45 H45B 109.5
C42 C45 H45C 109.5
H45A C45 H45C 109.5
H45B C45 H45C 109.5
C49 C46 C48 108.96(16)
C49 C46 C47 106.65(16)
C48 C46 C47 110.21(16)
C49 C46 P4 117.29(13)
C48 C46 P4 106.94(13)
C47 C46 P4 106.69(11)
C46 C47 H47A 109.5
C46 C47 H47B 109.5
H47A C47 H47B 109.5
C46 C47 H47C 109.5
H47A C47 H47C 109.5
H47B C47 H47C 109.5
C46 C48 H48A 109.5
C46 C48 H48B 109.5
H48A C48 H48B 109.5
C46 C48 H48C 109.5
H48A C48 H48C 109.5
H48B C48 H48C 109.5
C46 C49 H49A 109.5
C46 C49 H49B 109.5
H49A C49 H49B 109.5
C46 C49 H49C 109.5
H49A C49 H49C 109.5
H49B C49 H49C 109.5
C51 C50 C53 109.55(17)
C51 C50 C52 106.95(15)
C53 C50 C52 110.45(15)
C51 C50 P4 106.40(12)
C53 C50 P4 108.11(12)
C52 C50 P4 115.22(12)
C50 C51 H51A 109.5
C50 C51 H51B 109.5
H51A C51 H51B 109.5
C50 C51 H51C 109.5
H51A C51 H51C 109.5
H51B C51 H51C 109.5
C50 C52 H52A 109.5
C50 C52 H52B 109.5
H52A C52 H52B 109.5
C50 C52 H52C 109.5
H52A C52 H52C 109.5
H52B C52 H52C 109.5
C50 C53 H53A 109.5
C50 C53 H53B 109.5
H53A C53 H53B 109.5
C50 C53 H53C 109.5
H53A C53 H53C 109.5
H53B C53 H53C 109.5

loop_
_geom_bond_atom_site_label_1
_geom_bond_atom_site_label_2
_geom_bond_distance
Ru1 C1 1.8605(16)
Ru1 C2 1.9196(17)
Ru1 N1 2.1545(12)
Ru1 P1 2.3150(4)
Ru1 P2 2.3157(4)
P1 O3 1.6857(11)
P1 C12 1.8809(15)
P1 C8 1.8811(15)
P2 O4 1.6866(11)
P2 C20 1.8709(16)
P2 C16 1.8772(16)
O1 C1 1.164(2)
O2 C2 1.148(2)
O3 C3 1.3538(17)
O4 C7 1.3543(17)
N1 C3 1.3493(18)
N1 C7 1.3502(18)
C3 C4 1.383(2)
C4 C5 1.390(2)
C4 H4 0.9500
C5 C6 1.392(2)
C5 H5 0.9500
C6 C7 1.383(2)
C6 H6 0.9500
C8 C11 1.533(2)
C8 C10 1.539(2)
C8 C9 1.540(2)
C9 H9A 0.9800
C9 H9B 0.9800
C9 H9C 0.9800
C10 H10A 0.9800
C10 H10B 0.9800
C10 H10C 0.9800
C11 H11A 0.9800
C11 H11B 0.9800
C11 H11C 0.9800
C12 C15 1.533(2)
C12 C13 1.535(2)
C12 C14 1.536(2)
C13 H13A 0.9800
C13 H13B 0.9800
C13 H13C 0.9800
C14 H14A 0.9800
C14 H14B 0.9800
C14 H14C 0.9800
C15 H15A 0.9800
C15 H15B 0.9800
C15 H15C 0.9800
C16 C18 1.530(2)
C16 C19 1.533(2)
C16 C17 1.538(2)
C17 H17A 0.9800
C17 H17B 0.9800
C17 H17C 0.9800
C18 H18A 0.9800
C18 H18B 0.9800
C18 H18C 0.9800
C19 H19A 0.9800
C19 H19B 0.9800
C19 H19C 0.9800
C20 C21 1.528(3)
C20 C23 1.533(2)
C20 C22 1.536(2)
C21 H21A 0.9800
C21 H21B 0.9800
C21 H21C 0.9800
C22 H22A 0.9800
C22 H22B 0.9800
C22 H22C 0.9800
C23 H23A 0.9800
C23 H23B 0.9800
C23 H23C 0.9800
Ru2 C31 1.836(2)
Ru2 C32 1.983(4)
Ru2 N2 2.1321(13)
Ru2 P3 2.3108(4)
Ru2 P4 2.3116(4)
Ru2 Cl1 2.427(3)
P3 O7 1.6878(11)
P3 C42 1.8726(16)
P3 C38 1.8755(16)
P4 O8 1.6850(11)
P4 C50 1.8707(17)
P4 C46 1.8762(17)
O5 C31 1.141(3)
O6 C32 1.112(4)
O7 C33 1.3534(17)
O8 C37 1.3493(17)
N2 C33 1.3503(18)
N2 C37 1.3519(18)
C33 C34 1.383(2)
C34 C35 1.389(2)
C34 H34 0.9500
C35 C36 1.389(2)
C35 H35 0.9500
C36 C37 1.384(2)
C36 H36 0.9500
C38 C40 1.521(2)
C38 C39 1.534(2)
C38 C41 1.543(3)
C39 H39A 0.9800
C39 H39B 0.9800
C39 H39C 0.9800
C40 H40A 0.9800
C40 H40B 0.9800
C40 H40C 0.9800
C41 H41A 0.9800
C41 H41B 0.9800
C41 H41C 0.9800
C42 C44 1.531(2)
C42 C45 1.534(2)
C42 C43 1.534(2)
C43 H43A 0.9800
C43 H43B 0.9800
C43 H43C 0.9800
C44 H44A 0.9800
C44 H44B 0.9800
C44 H44C 0.9800
C45 H45A 0.9800
C45 H45B 0.9800
C45 H45C 0.9800
C46 C49 1.530(2)
C46 C48 1.533(3)
C46 C47 1.539(3)
C47 H47A 0.9800
C47 H47B 0.9800
C47 H47C 0.9800
C48 H48A 0.9800
C48 H48B 0.9800
C48 H48C 0.9800
C49 H49A 0.9800
C49 H49B 0.9800
C49 H49C 0.9800
C50 C51 1.533(3)
C50 C53 1.534(3)
C50 C52 1.542(2)
C51 H51A 0.9800
C51 H51B 0.9800
C51 H51C 0.9800
C52 H52A 0.9800
C52 H52B 0.9800
C52 H52C 0.9800
C53 H53A 0.9800
C53 H53B 0.9800
C53 H53C 0.9800

loop_
_geom_torsion_atom_site_label_1
_geom_torsion_atom_site_label_2
_geom_torsion_atom_site_label_3
_geom_torsion_atom_site_label_4
_geom_torsion
C1 Ru1 P1 O3 136.96(7)
C2 Ru1 P1 O3 -109.85(6)
N1 Ru1 P1 O3 0.31(5)
P2 Ru1 P1 O3 23.19(6)
C1 Ru1 P1 C12 -114.78(8)
C2 Ru1 P1 C12 -1.59(7)
N1 Ru1 P1 C12 108.57(7)
P2 Ru1 P1 C12 131.45(6)
C1 Ru1 P1 C8 29.46(8)
C2 Ru1 P1 C8 142.65(7)
N1 Ru1 P1 C8 -107.20(7)
P2 Ru1 P1 C8 -84.31(7)
C1 Ru1 P2 O4 -148.46(7)
C2 Ru1 P2 O4 98.40(6)
N1 Ru1 P2 O4 -11.92(5)
P1 Ru1 P2 O4 -34.87(6)
C1 Ru1 P2 C20 101.20(8)
C2 Ru1 P2 C20 -11.94(8)
N1 Ru1 P2 C20 -122.26(7)
P1 Ru1 P2 C20 -145.21(7)
C1 Ru1 P2 C16 -41.66(8)
C2 Ru1 P2 C16 -154.80(8)
N1 Ru1 P2 C16 94.87(7)
P1 Ru1 P2 C16 71.92(7)
C1 Ru1 C2 O2 -1.2(6)
N1 Ru1 C2 O2 178.3(6)
P1 Ru1 C2 O2 -100.2(6)
P2 Ru1 C2 O2 98.3(6)
C12 P1 O3 C3 -120.64(11)
C8 P1 O3 C3 126.71(11)
Ru1 P1 O3 C3 2.18(11)
C20 P2 O4 C7 139.34(11)
C16 P2 O4 C7 -108.10(11)
Ru1 P2 O4 C7 14.54(11)
C1 Ru1 N1 C3 -87.70(13)
C2 Ru1 N1 C3 92.95(12)
P1 Ru1 N1 C3 -2.88(11)
P2 Ru1 N1 C3 -173.04(12)
C1 Ru1 N1 C7 97.00(13)
C2 Ru1 N1 C7 -82.34(12)
P1 Ru1 N1 C7 -178.18(12)
P2 Ru1 N1 C7 11.67(11)
C7 N1 C3 O3 -179.44(13)
Ru1 N1 C3 O3 5.13(18)
C7 N1 C3 C4 0.8(2)
Ru1 N1 C3 C4 -174.64(12)
P1 O3 C3 N1 -4.74(18)
P1 O3 C3 C4 175.04(11)
N1 C3 C4 C5 0.8(2)
O3 C3 C4 C5 -178.95(14)
C3 C4 C5 C6 -1.5(2)
C4 C5 C6 C7 0.5(2)
C3 N1 C7 O4 178.45(13)
Ru1 N1 C7 O4 -6.13(18)
C3 N1 C7 C6 -1.8(2)
Ru1 N1 C7 C6 173.61(12)
P2 O4 C7 N1 -7.06(18)
P2 O4 C7 C6 173.19(11)
C5 C6 C7 N1 1.2(2)
C5 C6 C7 O4 -179.10(14)
O3 P1 C8 C11 168.52(11)
C12 P1 C8 C11 65.54(12)
Ru1 P1 C8 C11 -81.35(11)
O3 P1 C8 C10 -73.10(11)
C12 P1 C8 C10 -176.08(10)
Ru1 P1 C8 C10 37.03(12)
O3 P1 C8 C9 44.23(12)
C12 P1 C8 C9 -58.74(13)
Ru1 P1 C8 C9 154.36(10)
O3 P1 C12 C15 52.68(11)
C8 P1 C12 C15 154.76(10)
Ru1 P1 C12 C15 -57.58(11)
O3 P1 C12 C13 -67.11(13)
C8 P1 C12 C13 34.98(14)
Ru1 P1 C12 C13 -177.36(10)
O3 P1 C12 C14 170.52(10)
C8 P1 C12 C14 -87.40(11)
Ru1 P1 C12 C14 60.27(11)
O4 P2 C16 C18 -172.66(12)
C20 P2 C16 C18 -68.28(13)
Ru1 P2 C16 C18 78.03(12)
O4 P2 C16 C19 69.52(12)
C20 P2 C16 C19 173.90(12)
Ru1 P2 C16 C19 -39.78(13)
O4 P2 C16 C17 -47.04(13)
C20 P2 C16 C17 57.34(14)
Ru1 P2 C16 C17 -156.35(10)
O4 P2 C20 C21 -49.13(12)
C16 P2 C20 C21 -151.83(11)
Ru1 P2 C20 C21 62.29(13)
O4 P2 C20 C23 71.32(15)
C16 P2 C20 C23 -31.39(17)
Ru1 P2 C20 C23 -177.26(12)
O4 P2 C20 C22 -166.65(11)
C16 P2 C20 C22 90.65(12)
Ru1 P2 C20 C22 -55.23(13)
C31 Ru2 P3 O7 -165.34(10)
C32 Ru2 P3 O7 91.11(11)
N2 Ru2 P3 O7 -11.26(5)
P4 Ru2 P3 O7 -39.46(6)
Cl1 Ru2 P3 O7 87.68(10)
C31 Ru2 P3 C42 -58.67(11)
C32 Ru2 P3 C42 -162.22(11)
N2 Ru2 P3 C42 95.41(7)
P4 Ru2 P3 C42 67.21(7)
Cl1 Ru2 P3 C42 -165.65(11)
C31 Ru2 P3 C38 84.54(11)
C32 Ru2 P3 C38 -19.00(11)
N2 Ru2 P3 C38 -121.37(7)
P4 Ru2 P3 C38 -149.57(7)
Cl1 Ru2 P3 C38 -22.44(11)
C31 Ru2 P4 O8 156.66(10)
C32 Ru2 P4 O8 -99.91(10)
N2 Ru2 P4 O8 2.49(5)
P3 Ru2 P4 O8 30.65(6)
Cl1 Ru2 P4 O8 -95.96(11)
C31 Ru2 P4 C50 49.11(11)
C32 Ru2 P4 C50 152.55(11)
N2 Ru2 P4 C50 -105.06(7)
P3 Ru2 P4 C50 -76.90(7)
Cl1 Ru2 P4 C50 156.50(12)
C31 Ru2 P4 C46 -94.27(11)
C32 Ru2 P4 C46 9.16(12)
N2 Ru2 P4 C46 111.56(8)
P3 Ru2 P4 C46 139.72(7)
Cl1 Ru2 P4 C46 13.11(12)
C31 Ru2 C32 O6 5.2(16)
N2 Ru2 C32 O6 -174.7(15)
P3 Ru2 C32 O6 105.2(16)
P4 Ru2 C32 O6 -94.2(16)
Cl1 Ru2 C32 O6 164(4)
C42 P3 O7 C33 -109.29(11)
C38 P3 O7 C33 137.35(11)
Ru2 P3 O7 C33 13.13(11)
C50 P4 O8 C37 123.34(12)
C46 P4 O8 C37 -123.17(12)
Ru2 P4 O8 C37 -0.88(11)
C31 Ru2 N2 C33 95.89(18)
C32 Ru2 N2 C33 -84.41(16)
P3 Ru2 N2 C33 11.54(11)
P4 Ru2 N2 C33 179.50(12)
Cl1 Ru2 N2 C33 -82.97(13)
C31 Ru2 N2 C37 -88.21(19)
C32 Ru2 N2 C37 91.49(15)
P3 Ru2 N2 C37 -172.56(12)
P4 Ru2 N2 C37 -4.60(11)
Cl1 Ru2 N2 C37 92.93(13)
C37 N2 C33 O7 177.20(13)
Ru2 N2 C33 O7 -6.78(18)
C37 N2 C33 C34 -2.8(2)
Ru2 N2 C33 C34 173.27(12)
P3 O7 C33 N2 -5.70(18)
P3 O7 C33 C34 174.26(12)
N2 C33 C34 C35 1.6(2)
O7 C33 C34 C35 -178.38(14)
C33 C34 C35 C36 0.7(2)
C34 C35 C36 C37 -1.7(2)
P4 O8 C37 N2 -2.65(18)
P4 O8 C37 C36 177.14(11)
C33 N2 C37 O8 -178.51(13)
Ru2 N2 C37 O8 5.47(18)
C33 N2 C37 C36 1.7(2)
Ru2 N2 C37 C36 -174.31(11)
C35 C36 C37 O8 -179.34(14)
C35 C36 C37 N2 0.4(2)
O7 P3 C38 C40 75.33(15)
C42 P3 C38 C40 -27.83(17)
Ru2 P3 C38 C40 -173.80(13)
O7 P3 C38 C39 -161.50(12)
C42 P3 C38 C39 95.33(13)
Ru2 P3 C38 C39 -50.64(13)
O7 P3 C38 C41 -44.54(12)
C42 P3 C38 C41 -147.71(11)
Ru2 P3 C38 C41 66.32(12)
O7 P3 C42 C44 -47.90(14)
C38 P3 C42 C44 56.96(15)
Ru2 P3 C42 C44 -156.77(11)
O7 P3 C42 C45 71.14(13)
C38 P3 C42 C45 176.00(12)
Ru2 P3 C42 C45 -37.72(14)
O7 P3 C42 C43 -172.31(12)
C38 P3 C42 C43 -67.46(13)
Ru2 P3 C42 C43 78.82(12)
O8 P4 C46 C49 -74.16(16)
C50 P4 C46 C49 28.78(18)
Ru2 P4 C46 C49 175.44(13)
O8 P4 C46 C48 163.20(12)
C50 P4 C46 C48 -93.86(14)
Ru2 P4 C46 C48 52.80(14)
O8 P4 C46 C47 45.27(12)
C50 P4 C46 C47 148.21(11)
Ru2 P4 C46 C47 -65.13(12)
O8 P4 C50 C51 -70.82(12)
C46 P4 C50 C51 -175.17(12)
Ru2 P4 C50 C51 39.13(13)
O8 P4 C50 C53 171.58(13)
C46 P4 C50 C53 67.24(15)
Ru2 P4 C50 C53 -78.46(14)
O8 P4 C50 C52 47.50(14)
C46 P4 C50 C52 -56.84(15)
Ru2 P4 C50 C52 157.46(11)
